data_7013580
loop_
_publ_author_name
'Bonnet, Sylvestre'
'Collin, Jean-Paul'
'Gruber, Nathalie'
'Sauvage, Jean-Pierre'
'Schofield, Emma R.'

_publ_section_title
;
 Photochemical and thermal synthesis and characterization of
 polypyridine ruthenium(ii) complexes containing different monodentate
 ligandsElectronic supplementary information (ESI) available: View of
 the dimeric units of 8 and proton indexation used in the 1H NMR data.
 See http://www.rsc.org/suppdata/dt/b3/b310198c/
;
_journal_issue 24
_journal_name_full 'Dalton Transactions'
_journal_page_first 4654
_journal_paper_doi 10.1039/b310198c
_journal_year 2003
_chemical_formula_moiety '[Ru(terpy*)(phen)(LU)][PF6]2'
_chemical_formula_sum 'C55 H64 F12 N6 O2 P2 Ru'
_chemical_formula_weight 1232.16
_chemical_name_systematic ' ?'
_space_group_IT_number 15
_symmetry_cell_setting monoclinic
_symmetry_space_group_name_Hall '-C 2yc'
_symmetry_space_group_name_H-M 'C 1 2/c 1'
_audit_creation_date 17-10-03
_cell_angle_alpha 90
_cell_angle_beta 97.638(5)
_cell_angle_gamma 90
_cell_formula_units_Z 8
_cell_length_a 23.7601(2)
_cell_length_b 13.1662(1)
_cell_length_c 37.2176(4)
_cell_measurement_reflns_used 15413
_cell_measurement_temperature 173
_cell_measurement_theta_max 29.1
_cell_measurement_theta_min 1.4
_cell_volume 11539.5(2)
_computing_publication_material CIFGEN_IN_OpenMoleN_(_1997)
_computing_structure_refinement LSFM_OpenMoleN_(_1997)
_computing_structure_solution Direct_methods_(SIR,_Burla_et_al.,_1989)
_diffrn_ambient_temperature 173
_diffrn_measurement_details
;
15413 reflections were collected using program Collect
("Collect" Data collection software, Nonius B.V., 1998)
The conditions were as follow : crystal to detector distance =  45. mm.
Scan angle =  0.6 deg 1 scans of  120 sec per frame.
Data collection was divided into  2 set(s)
with the following starting angles and number of frames :

Set 1 Theta =   10.80 Omega =    0.00 Kappa =    0.00  226 frames
Set 2 Theta =   -9.90 Kappa =  -74.00 Phi   =    0.00   89 frames
Friedel pairs were averaged. Internal R = 0.04
;
_diffrn_measurement_device_type KappaCCD
_diffrn_measurement_method '\p scans'
_diffrn_radiation_monochromator graphite
_diffrn_radiation_type Mo-K\a
_diffrn_radiation_wavelength 0.71073
_diffrn_reflns_av_R_equivalents 0.040
_diffrn_reflns_av_sigmaI/netI 0.333
_diffrn_reflns_limit_h_max 32
_diffrn_reflns_limit_h_min 0
_diffrn_reflns_limit_k_max 18
_diffrn_reflns_limit_k_min 0
_diffrn_reflns_limit_l_max 50
_diffrn_reflns_limit_l_min -50
_diffrn_reflns_number 15413
_diffrn_reflns_theta_max 29.12
_diffrn_reflns_theta_min 2.5
_diffrn_source xray_tube
_diffrn_standards_decay_% 0
_exptl_absorpt_coefficient_mu 0.411
_exptl_absorpt_correction_T_max 0.984
_exptl_absorpt_correction_T_min 0.952
_exptl_absorpt_correction_type refdelf_(Walker_&_Stuart,_1983)
_exptl_crystal_colour red
_exptl_crystal_density_diffrn 1.42
_exptl_crystal_density_method none
_exptl_crystal_description prism
_exptl_crystal_F_000 5072
_exptl_crystal_size_max 0.16
_exptl_crystal_size_mid 0.10
_exptl_crystal_size_min 0.04
_refine_diff_density_max 0.936
_refine_diff_density_min -0.876
_refine_ls_extinction_method none
_refine_ls_goodness_of_fit_all 1.296
_refine_ls_goodness_of_fit_ref 1.066
_refine_ls_hydrogen_treatment noref
_refine_ls_matrix_type full
_refine_ls_number_constraints 0
_refine_ls_number_parameters 703
_refine_ls_number_reflns 9565
_refine_ls_number_restraints 0
_refine_ls_R_factor_all 0.112
_refine_ls_R_factor_gt 0.066
_refine_ls_shift/esd_mean 0.000
_refine_ls_shift/su_max 0.002
_refine_ls_structure_factor_coef F
_refine_ls_weighting_scheme sigma
_refine_ls_wR_factor_all 0.221
_refine_ls_wR_factor_ref 0.079
_reflns_number_gt 9565
_reflns_number_total 15413
_reflns_threshold_expression >3.0\s(I)
_cod_data_source_file b310198c.txt
_cod_data_source_block Complex_10
_cod_database_code 7013580

loop_
_symmetry_equiv_pos_as_xyz
x,y,z
-x,+y,1/2-z
-x,-y,-z
+x,-y,1/2+z
1/2+x,1/2+y,+z
1/2-x,1/2+y,1/2-z
1/2-x,1/2-y,-z
1/2+x,1/2-y,1/2+z

loop_
_atom_site_label
_atom_site_fract_x
_atom_site_fract_y
_atom_site_fract_z
_atom_site_U_iso_or_equiv
_atom_site_adp_type
_atom_site_calc_flag
_atom_site_calc_attached_atom
_atom_site_type_symbol
RU 0.63760(2) 0.21468(3) 0.61669(1) 0.0258(1) Uani ? ? Ru
N2 0.7140(2) 0.2659(3) 0.6036(1) 0.032(2) Uani ? ? N
C1 0.7446(2) 0.3455(4) 0.6176(2) 0.042(3) Uani ? ? C
C2 0.7948(3) 0.3759(5) 0.6051(2) 0.053(3) Uani ? ? C
C3 0.8150(3) 0.3231(5) 0.5781(2) 0.056(4) Uani ? ? C
C4 0.7839(2) 0.2402(5) 0.5620(2) 0.046(3) Uani ? ? C
C5 0.8011(3) 0.1794(6) 0.5338(2) 0.061(4) Uani ? ? C
C6 0.7693(3) 0.1009(5) 0.5194(2) 0.060(3) Uani ? ? C
C7 0.7168(2) 0.0754(4) 0.5320(1) 0.044(3) Uani ? ? C
C8 0.6823(3) -0.0063(5) 0.5186(2) 0.049(3) Uani ? ? C
C9 0.6329(3) -0.0246(4) 0.5326(2) 0.044(3) Uani ? ? C
C10 0.6179(2) 0.0377(4) 0.5600(1) 0.036(3) Uani ? ? C
N1 0.6488(2) 0.1165(3) 0.5736(1) 0.030(2) Uani ? ? N
C11 0.6984(2) 0.1336(4) 0.5597(1) 0.033(2) Uani ? ? C
C12 0.7333(2) 0.2158(4) 0.5753(1) 0.035(2) Uani ? ? C
N3 0.5991(2) 0.3419(3) 0.5916(1) 0.029(2) Uani ? ? N
C13 0.5814(2) 0.3562(4) 0.5562(1) 0.037(3) Uani ? ? C
C14 0.5546(3) 0.4441(5) 0.5428(2) 0.046(3) Uani ? ? C
C15 0.5456(3) 0.5204(4) 0.5668(2) 0.047(3) Uani ? ? C
C16 0.5647(2) 0.5087(4) 0.6033(2) 0.040(3) Uani ? ? C
C17 0.5911(2) 0.4190(4) 0.6154(1) 0.030(2) Uani ? ? C
C18 0.6120(2) 0.3975(4) 0.6537(1) 0.030(2) Uani ? ? C
C19 0.6088(2) 0.4606(4) 0.6833(1) 0.032(2) Uani ? ? C
C20 0.6298(2) 0.4280(4) 0.7183(1) 0.031(2) Uani ? ? C
C21 0.6549(2) 0.3318(4) 0.7220(1) 0.033(2) Uani ? ? C
C22 0.6577(2) 0.2712(4) 0.6918(1) 0.031(2) Uani ? ? C
N4 0.6362(2) 0.3049(3) 0.6586(1) 0.028(2) Uani ? ? N
C23 0.6821(2) 0.1679(4) 0.6913(1) 0.032(2) Uani ? ? C
C24 0.7083(2) 0.1183(4) 0.7217(1) 0.040(3) Uani ? ? C
C25 0.7299(2) 0.0219(4) 0.7186(2) 0.042(3) Uani ? ? C
C26 0.7257(2) -0.0227(4) 0.6850(2) 0.039(3) Uani ? ? C
C27 0.6991(2) 0.0292(4) 0.6553(1) 0.034(2) Uani ? ? C
N5 0.6772(2) 0.1231(3) 0.6576(1) 0.030(2) Uani ? ? N
C28 0.6249(2) 0.4935(4) 0.7502(1) 0.033(2) Uani ? ? C
C29 0.6263(2) 0.5989(4) 0.7468(1) 0.035(2) Uani ? ? C
C30 0.6219(2) 0.6619(4) 0.7763(1) 0.036(3) Uani ? ? C
C31 0.6149(2) 0.6163(4) 0.8091(1) 0.045(3) Uani ? ? C
C32 0.6122(2) 0.5116(4) 0.8135(1) 0.042(3) Uani ? ? C
C33 0.6179(2) 0.4507(4) 0.7836(1) 0.038(3) Uani ? ? C
C34 0.6241(3) 0.7773(4) 0.7730(2) 0.049(3) Uani ? ? C
C35 0.6091(6) 0.8337(7) 0.8030(3) 0.120(7) Uani ? ? C
C36 0.6207(8) 0.8166(7) 0.7376(3) 0.105(8) Uani ? ? C
C37 0.6917(6) 0.8047(8) 0.7820(5) 0.14(1) Uani ? ? C
C38 0.6026(3) 0.4654(5) 0.8501(2) 0.057(3) Uani ? ? C
C39 0.5861(4) 0.5395(7) 0.8760(2) 0.097(5) Uani ? ? C
C40 0.5477(5) 0.3975(9) 0.8430(3) 0.154(7) Uani ? ? C
C41 0.6472(5) 0.399(1) 0.8643(2) 0.225(7) Uani ? ? C
N6 0.5554(2) 0.1628(3) 0.6237(1) 0.030(2) Uani ? ? N
C42 0.5403(2) 0.1450(4) 0.6566(1) 0.037(3) Uani ? ? C
C43 0.4854(2) 0.1212(4) 0.6624(2) 0.044(3) Uani ? ? C
C44 0.4451(2) 0.1130(5) 0.6327(2) 0.047(3) Uani ? ? C
C45 0.4587(2) 0.1302(4) 0.5980(2) 0.041(3) Uani ? ? C
C46 0.5143(2) 0.1558(4) 0.5951(1) 0.036(3) Uani ? ? C
C47 0.4722(3) 0.1059(6) 0.7008(2) 0.071(4) Uani ? ? C
C48 0.4161(3) 0.1206(6) 0.5648(2) 0.062(4) Uani ? ? C
P1 0.76554(7) 0.6363(1) 0.66936(4) 0.0458(8) Uani ? ? P
F1 0.7225(2) 0.6655(5) 0.6964(1) 0.098(3) Uani ? ? F
F2 0.8081(2) 0.6125(5) 0.6419(1) 0.105(3) Uani ? ? F
F3 0.8150(2) 0.6921(4) 0.6953(1) 0.082(3) Uani ? ? F
F4 0.7497(2) 0.7389(3) 0.6481(1) 0.079(3) Uani ? ? F
F5 0.7164(2) 0.5800(3) 0.6437(1) 0.066(2) Uani ? ? F
F6 0.7780(3) 0.5364(4) 0.6913(2) 0.123(4) Uani ? ? F
P2 0.52439(6) 0.1896(1) 0.46583(4) 0.0396(7) Uani ? ? P
F7 0.5852(2) 0.1651(5) 0.4845(2) 0.116(4) Uani ? ? F
F8 0.4639(2) 0.2169(5) 0.4478(2) 0.123(5) Uani ? ? F
F9 0.5056(3) 0.1850(9) 0.5021(2) 0.164(5) Uani ? ? F
F10 0.5449(3) 0.3019(4) 0.4721(2) 0.120(4) Uani ? ? F
F11 0.5435(3) 0.2018(8) 0.4295(2) 0.172(6) Uani ? ? F
F12 0.5054(3) 0.0805(4) 0.4578(2) 0.137(5) Uani ? ? F
C49 0.7475(5) 0.741(1) 0.5571(3) 0.122(8) Uani ? ? C
C50 0.7223(6) 0.6442(9) 0.5550(2) 0.104(8) Uani ? ? C
O1 0.6950(3) 0.6112(5) 0.5206(2) 0.108(4) Uani ? ? O
C51 0.6423(4) 0.6584(8) 0.5090(3) 0.106(6) Uani ? ? C
C52 0.6158(5) 0.6093(9) 0.4734(3) 0.121(8) Uani ? ? C
C53 0.4386(3) 0.2232(5) 0.3551(2) 0.054(4) Uani ? ? C
O2 0.4563(2) 0.2996(3) 0.3427(1) 0.069(3) Uani ? ? O
C54 0.4668(4) 0.1231(6) 0.3536(2) 0.084(5) Uani ? ? C
C55 0.3859(4) 0.2233(6) 0.3724(3) 0.080(5) Uani ? ? C
H1 0.7315 0.3826 0.6368 0.0553 Uiso calc C1 H
H2 0.8149 0.4335 0.6154 0.0701 Uiso calc C2 H
H3 0.8498 0.3422 0.5701 0.0750 Uiso calc C3 H
H4 0.8358 0.1945 0.5248 0.0775 Uiso calc C5 H
H5 0.7820 0.0618 0.5006 0.0756 Uiso calc C6 H
H6 0.6931 -0.0484 0.4999 0.0632 Uiso calc C8 H
H7 0.6091 -0.0794 0.5238 0.0583 Uiso calc C9 H
H8 0.5836 0.0231 0.5696 0.0468 Uiso calc C10 H
H9 0.5875 0.3037 0.5396 0.0481 Uiso calc C13 H
H10 0.5427 0.4518 0.5176 0.0621 Uiso calc C14 H
H11 0.5264 0.5808 0.5583 0.0624 Uiso calc C15 H
H12 0.5597 0.5618 0.6199 0.0531 Uiso calc C16 H
H13 0.5923 0.5262 0.6797 0.0417 Uiso calc C19 H
H14 0.6702 0.3079 0.7454 0.0437 Uiso calc C21 H
H15 0.7114 0.1505 0.7447 0.0528 Uiso calc C24 H
H16 0.7474 -0.0131 0.7395 0.0561 Uiso calc C25 H
H17 0.7410 -0.0885 0.6822 0.0521 Uiso calc C26 H
H18 0.6959 -0.0027 0.6323 0.0444 Uiso calc C27 H
H19 0.6303 0.6282 0.7239 0.0448 Uiso calc C29 H
H20 0.6118 0.6586 0.8294 0.0573 Uiso calc C31 H
H21 0.6170 0.3788 0.7859 0.0488 Uiso calc C33 H
H22 0.6119 0.9043 0.7982 0.2048 Uiso calc C35 H
H23 0.5713 0.8177 0.8065 0.2048 Uiso calc C35 H
H24 0.6342 0.8168 0.8242 0.2048 Uiso calc C35 H
H25 0.6225 0.8886 0.7385 0.2321 Uiso calc C36 H
H26 0.6515 0.7914 0.7263 0.2321 Uiso calc C36 H
H27 0.5859 0.7962 0.7239 0.2321 Uiso calc C36 H
H28 0.6968 0.8761 0.7805 0.2154 Uiso calc C37 H
H29 0.7057 0.7822 0.8057 0.2154 Uiso calc C37 H
H30 0.7120 0.7718 0.7649 0.2154 Uiso calc C37 H
H31 0.5809 0.5059 0.8979 0.1314 Uiso calc C39 H
H32 0.6151 0.5892 0.8808 0.1314 Uiso calc C39 H
H33 0.5517 0.5715 0.8661 0.1314 Uiso calc C39 H
H34 0.5404 0.3675 0.8651 0.2049 Uiso calc C40 H
H35 0.5162 0.4384 0.8335 0.2049 Uiso calc C40 H
H36 0.5532 0.3456 0.8260 0.2049 Uiso calc C40 H
H37 0.6394 0.3727 0.8868 0.3204 Uiso calc C41 H
H38 0.6501 0.3453 0.8477 0.3204 Uiso calc C41 H
H39 0.6819 0.4361 0.8678 0.3204 Uiso calc C41 H
H40 0.5688 0.1488 0.6770 0.0479 Uiso calc C42 H
H41 0.4073 0.0952 0.6357 0.0608 Uiso calc C44 H
H42 0.5242 0.1693 0.5716 0.0467 Uiso calc C46 H
H43 0.4331 0.0902 0.7003 0.0901 Uiso calc C47 H
H44 0.4945 0.0516 0.7119 0.0901 Uiso calc C47 H
H45 0.4808 0.1663 0.7144 0.0901 Uiso calc C47 H
H46 0.3802 0.1027 0.5716 0.0847 Uiso calc C48 H
H47 0.4129 0.1836 0.5522 0.0847 Uiso calc C48 H
H48 0.4280 0.0695 0.5494 0.0847 Uiso calc C48 H
H49 0.7642 0.7542 0.5813 0.1711 Uiso calc C49 H
H50 0.7759 0.7444 0.5414 0.1711 Uiso calc C49 H
H51 0.7193 0.7913 0.5499 0.1711 Uiso calc C49 H
H52 0.6947 0.6433 0.5713 0.1753 Uiso calc C50 H
H53 0.7514 0.5964 0.5627 0.1753 Uiso calc C50 H
H54 0.6480 0.7288 0.5053 0.1346 Uiso calc C51 H
H55 0.6177 0.6497 0.5269 0.1346 Uiso calc C51 H
H56 0.5803 0.6406 0.4654 0.1582 Uiso calc C52 H
H57 0.6405 0.6179 0.4556 0.1582 Uiso calc C52 H
H58 0.6102 0.5389 0.4772 0.1582 Uiso calc C52 H
H59 0.4461 0.0733 0.3649 0.1189 Uiso calc C54 H
H60 0.4679 0.1048 0.3290 0.1189 Uiso calc C54 H
H61 0.5044 0.1271 0.3659 0.1189 Uiso calc C54 H
H62 0.3787 0.1566 0.3805 0.1078 Uiso calc C55 H
H63 0.3901 0.2685 0.3925 0.1078 Uiso calc C55 H
H64 0.3549 0.2447 0.3553 0.1078 Uiso calc C55 H

loop_
_atom_site_aniso_label
_atom_site_aniso_U_11
_atom_site_aniso_U_22
_atom_site_aniso_U_33
_atom_site_aniso_U_12
_atom_site_aniso_U_13
_atom_site_aniso_U_23
_atom_site_aniso_type_symbol
RU 0.0260(2) 0.0257(1) 0.0258(1) 0.0011(2) 0.0027(1) -0.0019(2) Ru
N2 0.031(2) 0.030(2) 0.034(2) -0.000(2) 0.003(2) 0.001(2) N
C1 0.039(3) 0.040(3) 0.047(3) -0.005(2) 0.002(2) -0.004(3) C
C2 0.043(3) 0.049(3) 0.070(4) -0.016(3) 0.007(3) -0.009(3) C
C3 0.037(3) 0.060(4) 0.079(4) -0.009(3) 0.019(3) -0.002(3) C
C4 0.037(3) 0.050(3) 0.054(3) 0.000(3) 0.017(2) -0.001(3) C
C5 0.047(3) 0.067(4) 0.071(4) -0.002(3) 0.032(3) -0.007(3) C
C6 0.053(3) 0.066(4) 0.061(3) 0.005(3) 0.027(3) -0.012(3) C
C7 0.043(3) 0.047(3) 0.043(3) 0.005(3) 0.015(2) -0.009(2) C
C8 0.056(3) 0.047(3) 0.044(3) 0.004(3) 0.010(3) -0.017(3) C
C9 0.052(3) 0.039(3) 0.043(3) -0.002(3) 0.004(3) -0.015(2) C
C10 0.033(2) 0.036(3) 0.038(3) -0.000(2) 0.003(2) -0.005(2) C
N1 0.029(2) 0.032(2) 0.030(2) 0.004(2) 0.003(2) -0.000(2) N
C11 0.033(2) 0.034(2) 0.032(2) 0.005(2) 0.004(2) -0.002(2) C
C12 0.031(2) 0.038(2) 0.034(2) 0.002(2) 0.006(2) -0.002(2) C
N3 0.029(2) 0.028(2) 0.029(2) 0.001(2) 0.003(2) -0.001(2) N
C13 0.039(3) 0.040(3) 0.032(2) 0.001(2) 0.003(2) 0.000(2) C
C14 0.058(3) 0.047(3) 0.036(3) 0.006(3) -0.004(3) 0.008(3) C
C15 0.056(3) 0.038(3) 0.048(3) 0.010(3) -0.002(3) 0.011(3) C
C16 0.045(3) 0.033(3) 0.045(3) 0.004(2) 0.007(2) 0.003(2) C
C17 0.025(2) 0.029(2) 0.036(2) 0.002(2) 0.006(2) 0.004(2) C
C18 0.027(2) 0.028(2) 0.035(2) -0.001(2) 0.006(2) -0.000(2) C
C19 0.031(2) 0.028(2) 0.038(2) 0.000(2) 0.010(2) -0.002(2) C
C20 0.030(2) 0.032(2) 0.032(2) -0.004(2) 0.008(2) -0.005(2) C
C21 0.039(3) 0.031(2) 0.030(2) -0.003(2) 0.003(2) 0.000(2) C
C22 0.032(2) 0.030(2) 0.029(2) 0.005(2) 0.002(2) -0.001(2) C
N4 0.029(2) 0.025(2) 0.030(2) -0.000(2) 0.004(2) -0.004(2) N
C23 0.038(3) 0.030(2) 0.030(2) 0.000(2) -0.000(2) -0.003(2) C
C24 0.047(3) 0.041(3) 0.033(2) 0.005(2) -0.000(2) 0.001(2) C
C25 0.047(3) 0.036(3) 0.044(3) 0.008(2) -0.006(2) 0.005(2) C
C26 0.038(3) 0.031(2) 0.050(3) 0.007(2) 0.004(2) 0.000(2) C
C27 0.035(3) 0.029(2) 0.038(2) 0.004(2) 0.004(2) -0.003(2) C
N5 0.031(2) 0.027(2) 0.031(2) 0.003(2) 0.002(2) 0.001(2) N
C28 0.030(2) 0.035(2) 0.035(2) -0.003(2) 0.009(2) -0.005(2) C
C29 0.037(3) 0.033(2) 0.036(2) 0.000(2) 0.010(2) -0.004(2) C
C30 0.039(3) 0.030(2) 0.041(3) -0.001(2) 0.011(2) -0.006(2) C
C31 0.049(3) 0.046(3) 0.040(3) 0.005(3) 0.012(2) -0.011(2) C
C32 0.043(3) 0.040(3) 0.042(3) 0.002(2) 0.016(2) -0.003(2) C
C33 0.040(3) 0.033(2) 0.042(3) -0.005(2) 0.013(2) -0.003(2) C
C34 0.087(4) 0.031(3) 0.043(3) 0.009(3) 0.013(3) -0.006(3) C
C35 0.32(1) 0.040(4) 0.136(6) -0.006(7) 0.126(6) -0.020(5) C
C36 0.43(2) 0.036(4) 0.076(6) -0.030(8) 0.052(9) -0.005(4) C
C37 0.15(1) 0.072(6) 0.27(2) -0.032(7) 0.04(1) -0.020(9) C
C38 0.077(4) 0.054(4) 0.045(3) 0.012(3) 0.032(2) 0.006(3) C
C39 0.168(7) 0.090(6) 0.060(3) 0.025(5) 0.069(3) 0.009(4) C
C40 0.243(9) 0.149(8) 0.100(5) -0.104(6) 0.094(5) -0.016(6) C
C41 0.249(7) 0.41(1) 0.112(4) 0.258(6) 0.136(4) 0.178(5) C
N6 0.030(2) 0.026(2) 0.034(2) 0.002(2) 0.009(2) -0.001(2) N
C42 0.043(3) 0.028(2) 0.041(3) -0.001(2) 0.009(2) -0.002(2) C
C43 0.046(3) 0.034(3) 0.055(3) -0.004(2) 0.020(2) -0.001(2) C
C44 0.035(3) 0.048(3) 0.061(3) -0.003(3) 0.018(2) -0.007(3) C
C45 0.029(3) 0.041(3) 0.057(3) 0.003(2) 0.004(2) -0.003(3) C
C46 0.036(3) 0.034(3) 0.037(2) 0.003(2) 0.006(2) 0.000(2) C
C47 0.074(4) 0.081(5) 0.060(3) -0.015(4) 0.034(3) 0.001(4) C
C48 0.042(3) 0.077(5) 0.073(4) 0.003(3) -0.005(3) -0.006(4) C
P1 0.0468(8) 0.0543(9) 0.0378(7) -0.0039(7) 0.0094(6) -0.0052(7) P
F1 0.082(3) 0.160(5) 0.071(2) -0.014(3) 0.043(2) -0.025(3) F
F2 0.059(2) 0.187(5) 0.104(3) 0.003(3) 0.033(2) -0.067(3) F
F3 0.073(3) 0.128(4) 0.058(2) -0.034(3) -0.001(2) -0.018(2) F
F4 0.091(3) 0.061(2) 0.089(3) -0.014(2) -0.003(3) 0.008(2) F
F5 0.068(2) 0.065(2) 0.065(2) -0.018(2) 0.001(2) -0.009(2) F
F6 0.173(5) 0.084(3) 0.129(4) -0.002(4) -0.055(4) 0.040(3) F
P2 0.0334(7) 0.0426(7) 0.0434(7) 0.0004(6) 0.0035(6) -0.0006(6) P
F7 0.050(3) 0.150(4) 0.209(6) 0.010(3) -0.008(3) 0.084(4) F
F8 0.057(3) 0.173(6) 0.189(6) 0.025(3) -0.032(3) 0.014(5) F
F9 0.122(4) 0.51(1) 0.070(3) -0.133(5) 0.050(2) -0.079(5) F
F10 0.166(5) 0.061(3) 0.172(6) -0.014(3) -0.053(4) 0.009(3) F
F11 0.157(4) 0.45(1) 0.073(3) -0.150(5) 0.041(3) -0.027(5) F
F12 0.182(6) 0.065(3) 0.216(7) -0.026(4) -0.015(6) -0.024(4) F
C49 0.14(1) 0.18(1) 0.073(6) 0.003(9) -0.003(6) 0.033(7) C
C50 0.24(1) 0.117(8) 0.040(4) -0.007(9) -0.001(6) -0.013(5) C
O1 0.141(5) 0.115(5) 0.078(4) 0.027(4) 0.023(4) -0.013(4) O
C51 0.101(6) 0.098(7) 0.121(7) 0.019(5) 0.045(5) 0.002(6) C
C52 0.111(8) 0.130(9) 0.122(8) -0.014(7) 0.011(7) -0.017(7) C
C53 0.089(5) 0.041(3) 0.044(3) 0.004(3) -0.007(3) -0.007(3) C
O2 0.115(4) 0.040(2) 0.072(3) 0.003(3) 0.022(3) -0.003(2) O
C54 0.152(7) 0.053(4) 0.074(5) 0.028(5) 0.031(5) 0.001(4) C
C55 0.069(5) 0.073(5) 0.101(6) -0.003(4) -0.010(5) 0.000(5) C

loop_
_atom_type_symbol
_atom_type_description
_atom_type_scat_dispersion_real
_atom_type_scat_dispersion_imag
_atom_type_scat_source
C ? 0.002 0.002 International_Tables_Vol_IV_Table_2.3.1
H ? 0.000 0.000 International_Tables_Vol_IV_Table_2.3.1
F ? 0.014 0.010 International_Tables_Vol_IV_Table_2.3.1
N ? 0.004 0.003 International_Tables_Vol_IV_Table_2.3.1
O ? 0.008 0.006 International_Tables_Vol_IV_Table_2.3.1
P ? 0.090 0.095 International_Tables_Vol_IV_Table_2.3.1
Ru ? -1.420 0.836 International_Tables_Vol_IV_Table_2.3.1

loop_
_geom_angle_atom_site_label_1
_geom_angle_atom_site_label_2
_geom_angle_atom_site_label_3
_geom_angle
_geom_angle_site_symmetry_1
_geom_angle_site_symmetry_2
_geom_angle_site_symmetry_3
_geom_angle_publ_flag
N2 RU N1 79.4(2) . . . ?
N2 RU N3 88.8(2) . . . ?
N2 RU N4 95.7(2) . . . ?
N2 RU N5 92.1(2) . . . ?
N2 RU N6 173.4(2) . . . ?
N1 RU N3 104.3(2) . . . ?
N1 RU N4 173.7(2) . . . ?
N1 RU N5 96.4(2) . . . ?
N1 RU N6 96.2(2) . . . ?
N3 RU N4 79.3(2) . . . ?
N3 RU N5 159.1(2) . . . ?
N3 RU N6 87.6(2) . . . ?
N4 RU N5 79.8(2) . . . ?
N4 RU N6 89.1(2) . . . ?
N5 RU N6 93.3(2) . . . ?
RU N2 C1 127.8(4) . . . ?
RU N2 C12 114.8(3) . . . ?
C1 N2 C12 117.2(5) . . . ?
N2 C1 C2 122.5(5) . . . ?
C1 C2 C3 120.0(6) . . . ?
C2 C3 C4 119.7(6) . . . ?
C3 C4 C5 124.5(6) . . . ?
C3 C4 C12 117.0(5) . . . ?
C5 C4 C12 118.5(6) . . . ?
C4 C5 C6 121.6(6) . . . ?
C5 C6 C7 121.1(6) . . . ?
C6 C7 C8 123.8(5) . . . ?
C6 C7 C11 119.0(6) . . . ?
C8 C7 C11 117.3(5) . . . ?
C7 C8 C9 119.2(5) . . . ?
C8 C9 C10 119.5(5) . . . ?
C9 C10 N1 123.7(5) . . . ?
RU N1 C10 130.4(3) . . . ?
RU N1 C11 112.8(3) . . . ?
C10 N1 C11 116.5(4) . . . ?
C7 C11 N1 123.7(5) . . . ?
C7 C11 C12 119.4(5) . . . ?
N1 C11 C12 116.9(4) . . . ?
N2 C12 C4 123.5(5) . . . ?
N2 C12 C11 116.1(4) . . . ?
C4 C12 C11 120.4(5) . . . ?
RU N3 C13 128.2(3) . . . ?
RU N3 C17 113.4(3) . . . ?
C13 N3 C17 118.4(4) . . . ?
N3 C13 C14 122.7(5) . . . ?
C13 C14 C15 118.8(5) . . . ?
C14 C15 C16 119.7(5) . . . ?
C15 C16 C17 119.4(5) . . . ?
N3 C17 C16 121.0(5) . . . ?
N3 C17 C18 115.0(4) . . . ?
C16 C17 C18 124.1(5) . . . ?
C17 C18 C19 127.1(4) . . . ?
C17 C18 N4 112.8(4) . . . ?
C19 C18 N4 120.1(4) . . . ?
C18 C19 C20 120.2(5) . . . ?
C19 C20 C21 117.6(4) . . . ?
C19 C20 C28 120.7(5) . . . ?
C21 C20 C28 121.7(5) . . . ?
C20 C21 C22 120.4(5) . . . ?
C21 C22 N4 120.1(4) . . . ?
C21 C22 C23 126.8(4) . . . ?
N4 C22 C23 113.1(4) . . . ?
RU N4 C18 119.4(3) . . . ?
RU N4 C22 119.0(3) . . . ?
C18 N4 C22 121.5(4) . . . ?
C22 C23 C24 124.0(5) . . . ?
C22 C23 N5 114.8(4) . . . ?
C24 C23 N5 121.2(5) . . . ?
C23 C24 C25 119.9(5) . . . ?
C24 C25 C26 119.1(5) . . . ?
C25 C26 C27 119.1(5) . . . ?
C26 C27 N5 123.0(5) . . . ?
RU N5 C23 113.3(3) . . . ?
RU N5 C27 129.1(3) . . . ?
C23 N5 C27 117.6(4) . . . ?
C20 C28 C29 120.1(5) . . . ?
C20 C28 C33 120.5(5) . . . ?
C29 C28 C33 119.4(5) . . . ?
C28 C29 C30 121.1(5) . . . ?
C29 C30 C31 117.8(5) . . . ?
C29 C30 C34 121.5(5) . . . ?
C31 C30 C34 120.7(5) . . . ?
C30 C31 C32 123.1(5) . . . ?
C31 C32 C33 117.7(5) . . . ?
C31 C32 C38 120.9(5) . . . ?
C33 C32 C38 121.4(5) . . . ?
C28 C33 C32 121.0(5) . . . ?
C30 C34 C35 116.2(6) . . . ?
C30 C34 C36 116.2(6) . . . ?
C30 C34 C37 104.3(6) . . . ?
C35 C34 C36 123.6(8) . . . ?
C35 C34 C37 93.8(9) . . . ?
C36 C34 C37 92(1) . . . ?
C32 C38 C39 113.8(6) . . . ?
C32 C38 C40 107.1(6) . . . ?
C32 C38 C41 112.5(6) . . . ?
C39 C38 C40 101.6(8) . . . ?
C39 C38 C41 114(1) . . . ?
C40 C38 C41 106(1) . . . ?
RU N6 C42 122.1(4) . . . ?
RU N6 C46 120.4(3) . . . ?
C42 N6 C46 117.1(4) . . . ?
N6 C42 C43 123.7(5) . . . ?
C42 C43 C44 117.4(5) . . . ?
C42 C43 C47 119.6(6) . . . ?
C44 C43 C47 122.9(6) . . . ?
C43 C44 C45 121.1(5) . . . ?
C44 C45 C46 117.0(5) . . . ?
C44 C45 C48 122.6(6) . . . ?
C46 C45 C48 120.4(6) . . . ?
N6 C46 C45 123.6(5) . . . ?
F1 P1 F2 177.4(4) . . . ?
F1 P1 F3 89.4(3) . . . ?
F1 P1 F4 88.8(3) . . . ?
F1 P1 F5 90.6(3) . . . ?
F1 P1 F6 88.0(4) . . . ?
F2 P1 F3 89.9(3) . . . ?
F2 P1 F4 88.7(3) . . . ?
F2 P1 F5 90.1(3) . . . ?
F2 P1 F6 94.5(4) . . . ?
F3 P1 F4 90.9(3) . . . ?
F3 P1 F5 179.6(3) . . . ?
F3 P1 F6 89.9(3) . . . ?
F4 P1 F5 89.5(2) . . . ?
F4 P1 F6 176.7(4) . . . ?
F5 P1 F6 89.7(3) . . . ?
P1 F1 F6 45.6(2) . . . ?
P1 F2 F4 46.1(2) . . . ?
P1 F4 F2 45.2(2) . . . ?
P1 F6 F1 46.4(2) . . . ?
F7 P2 F8 178.4(4) . . . ?
F7 P2 F9 87.6(4) . . . ?
F7 P2 F10 83.0(4) . . . ?
F7 P2 F11 93.0(5) . . . ?
F7 P2 F12 97.2(4) . . . ?
F8 P2 F9 91.7(5) . . . ?
F8 P2 F10 95.6(4) . . . ?
F8 P2 F11 87.6(5) . . . ?
F8 P2 F12 84.3(4) . . . ?
F9 P2 F10 91.5(5) . . . ?
F9 P2 F11 176.2(7) . . . ?
F9 P2 F12 91.3(6) . . . ?
F10 P2 F11 84.8(5) . . . ?
F10 P2 F12 177.1(5) . . . ?
F11 P2 F12 92.4(5) . . . ?
P2 F7 F9 44.7(3) . . . ?
P2 F7 F10 48.8(2) . . . ?
F9 F7 F10 63.2(4) . . . ?
P2 F8 F9 42.9(3) . . . ?
P2 F8 F11 45.1(3) . . . ?
P2 F8 F12 47.4(3) . . . ?
F9 F8 F11 88.0(3) . . . ?
F9 F8 F12 61.0(4) . . . ?
F11 F8 F12 63.0(4) . . . ?
P2 F9 F7 47.6(3) . . . ?
P2 F9 F8 45.4(3) . . . ?
P2 F9 F10 45.8(3) . . . ?
P2 F9 F12 45.2(3) . . . ?
F7 F9 F8 93.0(3) . . . ?
F7 F9 F10 57.6(3) . . . ?
F7 F9 F12 65.8(4) . . . ?
F8 F9 F10 64.0(4) . . . ?
F8 F9 F12 57.0(3) . . . ?
F10 F9 F12 91.0(3) . . . ?
P2 F10 F7 48.3(2) . . . ?
P2 F10 F9 42.6(3) . . . ?
P2 F10 F11 46.1(3) . . . ?
F7 F10 F9 59.2(4) . . . ?
F7 F10 F11 64.7(4) . . . ?
F9 F10 F11 88.8(4) . . . ?
P2 F11 F8 47.2(3) . . . ?
P2 F11 F10 49.1(3) . . . ?
P2 F11 F12 44.4(3) . . . ?
F8 F11 F10 67.2(4) . . . ?
F8 F11 F12 57.5(3) . . . ?
F10 F11 F12 93.5(3) . . . ?
P2 F12 F8 48.3(3) . . . ?
P2 F12 F9 43.5(3) . . . ?
P2 F12 F11 43.2(3) . . . ?
F8 F12 F9 62.1(4) . . . ?
F8 F12 F11 59.5(4) . . . ?
F9 F12 F11 86.7(4) . . . ?
C49 C50 O1 117(1) . . . ?
C50 O1 C51 114.9(9) . . . ?
O1 C51 C52 109.0(9) . . . ?
O2 C53 C54 123.1(8) . . . ?
O2 C53 C55 121.5(7) . . . ?
C54 C53 C55 115.4(7) . . . ?

loop_
_geom_bond_atom_site_label_1
_geom_bond_atom_site_label_2
_geom_bond_distance
_geom_bond_site_symmetry_1
_geom_bond_site_symmetry_2
_geom_bond_publ_flag
RU N2 2.056(4) . . ?
RU N1 2.106(4) . . ?
RU N3 2.070(4) . . ?
RU N4 1.963(4) . . ?
RU N5 2.068(4) . . ?
RU N6 2.118(4) . . ?
N2 C1 1.340(7) . . ?
N2 C12 1.370(6) . . ?
C1 C2 1.397(8) . . ?
C2 C3 1.361(9) . . ?
C3 C4 1.405(9) . . ?
C4 C5 1.421(9) . . ?
C4 C12 1.400(7) . . ?
C5 C6 1.35(1) . . ?
C6 C7 1.431(8) . . ?
C7 C8 1.404(8) . . ?
C7 C11 1.400(7) . . ?
C8 C9 1.367(8) . . ?
C9 C10 1.390(7) . . ?
C10 N1 1.331(6) . . ?
N1 C11 1.367(6) . . ?
C11 C12 1.437(7) . . ?
N3 C13 1.344(6) . . ?
N3 C17 1.378(6) . . ?
C13 C14 1.380(8) . . ?
C14 C15 1.380(9) . . ?
C15 C16 1.382(8) . . ?
C16 C17 1.385(7) . . ?
C17 C18 1.472(7) . . ?
C18 C19 1.389(7) . . ?
C18 N4 1.350(6) . . ?
C19 C20 1.401(7) . . ?
C20 C21 1.399(7) . . ?
C20 C28 1.483(7) . . ?
C21 C22 1.390(7) . . ?
C22 N4 1.347(6) . . ?
C22 C23 1.480(7) . . ?
C23 C24 1.382(7) . . ?
C23 N5 1.376(6) . . ?
C24 C25 1.378(8) . . ?
C25 C26 1.376(8) . . ?
C26 C27 1.377(7) . . ?
C27 N5 1.348(6) . . ?
C28 C29 1.394(7) . . ?
C28 C33 1.395(7) . . ?
C29 C30 1.392(7) . . ?
C30 C31 1.388(8) . . ?
C30 C34 1.527(8) . . ?
C31 C32 1.391(8) . . ?
C32 C33 1.395(7) . . ?
C32 C38 1.534(8) . . ?
C34 C35 1.42(1) . . ?
C34 C36 1.41(1) . . ?
C34 C37 1.64(2) . . ?
C38 C39 1.46(1) . . ?
C38 C40 1.58(1) . . ?
C38 C41 1.42(1) . . ?
N6 C42 1.340(6) . . ?
N6 C46 1.349(6) . . ?
C42 C43 1.388(8) . . ?
C43 C44 1.369(9) . . ?
C43 C47 1.517(9) . . ?
C44 C45 1.390(8) . . ?
C45 C46 1.381(7) . . ?
C45 C48 1.495(9) . . ?
P1 F1 1.576(4) . . ?
P1 F2 1.561(4) . . ?
P1 F3 1.596(4) . . ?
P1 F4 1.585(5) . . ?
P1 F5 1.592(4) . . ?
P1 F6 1.556(5) . . ?
F1 F6 2.175(9) . . ?
F2 F4 2.199(7) . . ?
P2 F7 1.551(5) . . ?
P2 F8 1.545(5) . . ?
P2 F9 1.477(6) . . ?
P2 F10 1.564(5) . . ?
P2 F11 1.492(6) . . ?
P2 F12 1.524(6) . . ?
F7 F9 2.097(9) . . ?
F7 F10 2.063(8) . . ?
F8 F9 2.17(1) . . ?
F8 F11 2.10(1) . . ?
F8 F12 2.059(9) . . ?
F9 F10 2.18(1) . . ?
F9 F12 2.15(1) . . ?
F10 F11 2.06(1) . . ?
F11 F12 2.18(1) . . ?
C49 C50 1.41(2) . . ?
C50 O1 1.42(1) . . ?
O1 C51 1.41(1) . . ?
C51 C52 1.53(2) . . ?
C53 O2 1.205(8) . . ?
C53 C54 1.48(1) . . ?
C53 C55 1.48(1) . . ?

loop_
_geom_contact_atom_site_label_1
_geom_contact_atom_site_label_2
_geom_contact_distance
_geom_contact_site_symmetry_1
_geom_contact_site_symmetry_2
_geom_contact_publ_flag
? ? ? ? ? ?
